data_4028441
loop_
_publ_author_name
'Maiwenn Jacolot'
'Mickael Jean'
'Naresh Tumma'
'Arnaud Bondon'
'Srivari Chandrasekhar'
'Pierre van de Weghe'

_publ_section_title
;
 Synthesis of Stachybotrin C and All of Its Stereoisomers: Structure
 Revision
;
_journal_name_full 'Journal of Organic Chemistry'
_journal_page_first 7169
_journal_page_last 7175
_journal_paper_doi 10.1021/jo401116r
_journal_volume 78
_journal_year 2013
_chemical_compound_source 'synthesis as described'
_chemical_formula_moiety 'C23 H25 I1 O3'
_chemical_formula_sum 'C23 H25 I O3'
_chemical_formula_weight 476.33
_chemical_name_systematic
;
 ?
;
_space_group_IT_number 2
_symmetry_cell_setting triclinic
_symmetry_Int_Tables_number 2
_symmetry_space_group_name_Hall '-P 1'
_symmetry_space_group_name_H-M 'P -1'
_atom_sites_solution_hydrogens geom
_atom_sites_solution_primary direct
_atom_sites_solution_secondary difmap
_audit_conform_dict_location ftp://ftp.iucr.org/pub/cif_core.dic
_audit_conform_dict_name cif_core.dic
_audit_conform_dict_version 2.3
_audit_creation_date 2013-02-21T10:37:39-00:00
_audit_creation_method 'WinGX routine CIF_UPDATE'
_cell_angle_alpha 78.6990(10)
_cell_angle_beta 88.4660(10)
_cell_angle_gamma 84.4090(10)
_cell_formula_units_Z 2
_cell_length_a 5.7853(2)
_cell_length_b 12.5191(4)
_cell_length_c 15.3075(5)
_cell_measurement_reflns_used 3781
_cell_measurement_temperature 150(2)
_cell_measurement_theta_max 24.18
_cell_measurement_theta_min 2.34
_cell_measurement_wavelength 0.71073
_cell_volume 1081.97(6)
_computing_cell_refinement 'Bruker APEX2 (Bruker, 2006)'
_computing_data_collection 'Bruker APEX2 (Bruker, 2006)'
_computing_data_reduction 'Bruker APEX2 (Bruker, 2006)'
_computing_molecular_graphics 'Ortep-3 for Windows (Farrugia, 1997)'
_computing_publication_material
;
           WinGX publication routines (Farrugia, 2012),
           CRYSCAL (T. Roisnel, local program)
;
_computing_structure_refinement 'SHELXL-97 (Sheldrick, 1997)'
_computing_structure_solution 'SIR97 (Altomare et al., 1999)'
_diffrn_ambient_temperature 150(2)
_diffrn_detector 'CCD plate'
_diffrn_measured_fraction_theta_full 0.983
_diffrn_measured_fraction_theta_max 0.983
_diffrn_measurement_device_type 'APEXII, Bruker-AXS'
_diffrn_measurement_method 'CCD rotation images, thin slices'
_diffrn_radiation_monochromator graphite
_diffrn_radiation_probe x-ray
_diffrn_radiation_type MoK\a
_diffrn_radiation_wavelength 0.71073
_diffrn_reflns_av_R_equivalents 0.0402
_diffrn_reflns_av_unetI/netI 0.0488
_diffrn_reflns_limit_h_max 5
_diffrn_reflns_limit_h_min -7
_diffrn_reflns_limit_k_max 16
_diffrn_reflns_limit_k_min -16
_diffrn_reflns_limit_l_max 19
_diffrn_reflns_limit_l_min -19
_diffrn_reflns_number 17525
_diffrn_reflns_theta_full 27.48
_diffrn_reflns_theta_max 27.48
_diffrn_reflns_theta_min 3.33
_exptl_absorpt_coefficient_mu 1.499
_exptl_absorpt_correction_T_max 0.942
_exptl_absorpt_correction_T_min 0.851
_exptl_absorpt_correction_type multi-scan
_exptl_absorpt_process_details
;
  [Sheldrick, G.M. (2002). SADABS Bruker AXS Inc., Madison, Wisconsin, USA]
;
_exptl_crystal_colour colourless
_exptl_crystal_density_diffrn 1.462
_exptl_crystal_description plate
_exptl_crystal_F_000 480
_exptl_crystal_size_max 0.15
_exptl_crystal_size_mid 0.12
_exptl_crystal_size_min 0.04
_refine_diff_density_max 1.711
_refine_diff_density_min -2.451
_refine_diff_density_rms 0.098
_refine_ls_extinction_method none
_refine_ls_goodness_of_fit_ref 1.076
_refine_ls_hydrogen_treatment constr
_refine_ls_matrix_type full
_refine_ls_number_parameters 251
_refine_ls_number_reflns 4891
_refine_ls_number_restraints 15
_refine_ls_restrained_S_all 1.076
_refine_ls_R_factor_all 0.127
_refine_ls_R_factor_gt 0.0691
_refine_ls_shift/su_max 0.001
_refine_ls_shift/su_mean 0
_refine_ls_structure_factor_coef Fsqd
_refine_ls_weighting_details 'calc w=1/[\s^2^(Fo^2^)+(0.0000P)^2^+5.7293P] where P=(Fo^2^+2Fc^2^)/3'
_refine_ls_weighting_scheme calc
_refine_ls_wR_factor_gt 0.1213
_refine_ls_wR_factor_ref 0.1438
_reflns_number_gt 2751
_reflns_number_total 4891
_reflns_threshold_expression >2sigma(I)
_cod_data_source_file jo401116r_si_001.cif
_cod_data_source_block MMJ105
_cod_database_code 4028441

loop_
_symmetry_equiv_pos_as_xyz
'x, y, z'
'-x, -y, -z'

loop_
_atom_site_label
_atom_site_type_symbol
_atom_site_fract_x
_atom_site_fract_y
_atom_site_fract_z
_atom_site_U_iso_or_equiv
_atom_site_adp_type
_atom_site_occupancy
_atom_site_symmetry_multiplicity
_atom_site_calc_flag
_atom_site_refinement_flags
_atom_site_disorder_assembly
_atom_site_disorder_group
I1 I -0.19418(10) 0.01794(7) 0.29441(6) 0.1299(4) Uani 1 1 d . . .
C1 C 0.3025(12) 0.2184(5) 0.3721(4) 0.0567(18) Uani 1 1 d . . .
H1 H 0.4384 0.2488 0.3461 0.068 Uiso 1 1 calc R . .
C2 C 0.1798(14) 0.1555(6) 0.3272(5) 0.073(3) Uani 1 1 d . . .
H2 H 0.2328 0.1425 0.2706 0.088 Uiso 1 1 calc R . .
C3 C -0.0153(13) 0.1127(7) 0.3640(6) 0.081(3) Uani 1 1 d . . .
C4 C -0.0948(12) 0.1293(7) 0.4465(6) 0.080(3) Uani 1 1 d . . .
H4 H -0.2303 0.0982 0.4721 0.095 Uiso 1 1 calc R . .
C5 C 0.0270(10) 0.1923(6) 0.4918(5) 0.059(2) Uani 1 1 d . . .
H5 H -0.0272 0.2048 0.5484 0.071 Uiso 1 1 calc R . .
C6 C 0.2237(10) 0.2362(5) 0.4554(4) 0.0444(15) Uani 1 1 d . . .
C7 C 0.3581(10) 0.3048(5) 0.5004(4) 0.0400(14) Uani 1 1 d . . .
O8 O 0.5282(8) 0.3468(4) 0.4695(3) 0.0532(11) Uani 1 1 d . . .
O9 O 0.2700(6) 0.3139(3) 0.5811(2) 0.0349(9) Uani 1 1 d . . .
C10 C 0.4023(8) 0.3729(5) 0.6332(4) 0.0336(12) Uani 1 1 d . . .
H10 H 0.487 0.4288 0.5924 0.04 Uiso 1 1 calc R . .
C11 C 0.5749(9) 0.2898(5) 0.6897(4) 0.0398(14) Uani 1 1 d . . .
H11A H 0.6543 0.241 0.6522 0.048 Uiso 1 1 calc R . .
H11B H 0.6942 0.3286 0.7126 0.048 Uiso 1 1 calc R . .
C12 C 0.4553(9) 0.2220(4) 0.7669(4) 0.0330(12) Uani 1 1 d . . .
C13 C 0.5640(10) 0.1237(5) 0.8128(4) 0.0435(15) Uani 1 1 d . . .
H13 H 0.7151 0.099 0.7949 0.052 Uiso 1 1 calc R . .
C14 C 0.4569(12) 0.0613(5) 0.8839(4) 0.0507(17) Uani 1 1 d . . .
H14 H 0.5331 -0.0056 0.9146 0.061 Uiso 1 1 calc R . .
C15 C 0.2379(12) 0.0974(5) 0.9099(4) 0.0482(16) Uani 1 1 d . . .
H15 H 0.1644 0.0551 0.9593 0.058 Uiso 1 1 calc R . .
C16 C 0.1239(10) 0.1935(5) 0.8658(4) 0.0403(14) Uani 1 1 d . . .
H16 H -0.0278 0.2171 0.884 0.048 Uiso 1 1 calc R . .
C17 C 0.2343(9) 0.2559(5) 0.7939(4) 0.0341(13) Uani 1 1 d . . .
O18 O 0.1066(6) 0.3491(3) 0.7510(2) 0.0332(8) Uani 1 1 d . . .
C19 C 0.2285(9) 0.4289(4) 0.6903(3) 0.0314(12) Uani 1 1 d . . .
C20 C 0.0401(9) 0.5007(5) 0.6333(4) 0.0400(14) Uani 1 1 d . . .
H20A H -0.0338 0.4569 0.5975 0.06 Uiso 1 1 calc R . .
H20B H 0.1093 0.5609 0.5939 0.06 Uiso 1 1 calc R . .
H20C H -0.0766 0.5305 0.6719 0.06 Uiso 1 1 calc R . .
C21 C 0.3607(10) 0.4943(5) 0.7444(4) 0.0420(14) Uani 1 1 d . . .
H21A H 0.4708 0.4425 0.7841 0.05 Uiso 1 1 calc R . .
H21B H 0.4535 0.5443 0.7026 0.05 Uiso 1 1 calc R . .
C22 C 0.2102(13) 0.5614(6) 0.8009(5) 0.065(2) Uani 1 1 d . B .
H22A H 0.1063 0.6169 0.7616 0.078 Uiso 1 1 calc R . .
H22B H 0.1119 0.5128 0.8415 0.078 Uiso 1 1 calc R . .
C23 C 0.3540(18) 0.6176(9) 0.8547(6) 0.114(4) Uani 1 1 d . . .
H23 H 0.5088 0.6238 0.8333 0.137 Uiso 1 1 calc R A 1
C24A C 0.3089(15) 0.6581(8) 0.9226(6) 0.094(3) Uani 0.495(10) 1 d PD B 1
C25A C 0.4619(19) 0.7150(9) 0.9714(7) 0.133(5) Uani 0.495(10) 1 d PD B 1
H25A H 0.6135 0.7192 0.9414 0.199 Uiso 0.495(10) 1 calc PR B 1
H25B H 0.4823 0.6742 1.0326 0.199 Uiso 0.495(10) 1 calc PR B 1
H25C H 0.3905 0.7891 0.9722 0.199 Uiso 0.495(10) 1 calc PR B 1
C26A C 0.164(4) 0.5801(16) 0.9980(12) 0.114(5) Uani 0.495(10) 1 d PDU B 1
H26A H 0.0983 0.5248 0.9713 0.171 Uiso 0.495(10) 1 calc PR B 1
H26B H 0.0373 0.6249 1.0214 0.171 Uiso 0.495(10) 1 calc PR B 1
H26C H 0.2675 0.5439 1.0466 0.171 Uiso 0.495(10) 1 calc PR B 1
C24B C 0.3089(15) 0.6581(8) 0.9226(6) 0.094(3) Uani 0.505(10) 1 d PD B 2
C25B C 0.4619(19) 0.7150(9) 0.9714(7) 0.133(5) Uani 0.505(10) 1 d PD B 2
H25D H 0.5742 0.6611 1.0067 0.199 Uiso 0.505(10) 1 calc PR B 2
H25E H 0.3671 0.7545 1.011 0.199 Uiso 0.505(10) 1 calc PR B 2
H25F H 0.545 0.7669 0.9285 0.199 Uiso 0.505(10) 1 calc PR B 2
C26B C 0.074(3) 0.7312(17) 0.9087(12) 0.114(5) Uani 0.505(10) 1 d PDU B 2
H26D H 0.1028 0.8048 0.877 0.171 Uiso 0.505(10) 1 calc PR B 2
H26E H 0.0027 0.7356 0.9667 0.171 Uiso 0.505(10) 1 calc PR B 2
H26F H -0.0298 0.6993 0.8736 0.171 Uiso 0.505(10) 1 calc PR B 2

loop_
_atom_site_aniso_label
_atom_site_aniso_U_11
_atom_site_aniso_U_22
_atom_site_aniso_U_33
_atom_site_aniso_U_23
_atom_site_aniso_U_13
_atom_site_aniso_U_12
I1 0.0706(4) 0.1794(7) 0.1821(8) -0.1577(7) -0.0591(4) 0.0430(4)
C1 0.067(4) 0.059(4) 0.046(4) -0.023(3) -0.006(3) 0.009(3)
C2 0.083(6) 0.091(6) 0.054(5) -0.049(4) -0.031(4) 0.034(5)
C3 0.051(4) 0.109(7) 0.103(7) -0.084(6) -0.040(4) 0.034(4)
C4 0.044(4) 0.109(7) 0.110(7) -0.084(6) -0.008(4) 0.001(4)
C5 0.039(3) 0.079(5) 0.073(5) -0.057(4) -0.009(3) 0.008(3)
C6 0.044(3) 0.050(4) 0.041(4) -0.022(3) -0.014(3) 0.015(3)
C7 0.041(3) 0.047(4) 0.032(3) -0.013(3) -0.002(3) 0.010(3)
O8 0.062(3) 0.057(3) 0.043(3) -0.016(2) 0.018(2) -0.012(2)
O9 0.0313(19) 0.045(2) 0.033(2) -0.0153(18) 0.0004(16) -0.0089(16)
C10 0.026(3) 0.046(3) 0.033(3) -0.013(3) 0.000(2) -0.011(2)
C11 0.026(3) 0.051(4) 0.046(4) -0.016(3) 0.001(2) -0.007(3)
C12 0.027(3) 0.037(3) 0.038(3) -0.011(3) -0.008(2) -0.010(2)
C13 0.038(3) 0.050(4) 0.047(4) -0.016(3) -0.017(3) -0.004(3)
C14 0.065(4) 0.043(4) 0.041(4) 0.001(3) -0.027(3) -0.006(3)
C15 0.063(4) 0.054(4) 0.029(3) 0.003(3) -0.007(3) -0.032(3)
C16 0.042(3) 0.055(4) 0.029(3) -0.015(3) -0.003(3) -0.019(3)
C17 0.031(3) 0.045(3) 0.031(3) -0.016(3) -0.010(2) -0.009(2)
O18 0.0250(18) 0.043(2) 0.034(2) -0.0114(18) 0.0017(16) -0.0092(16)
C19 0.028(3) 0.040(3) 0.029(3) -0.010(2) 0.002(2) -0.012(2)
C20 0.036(3) 0.037(3) 0.047(4) -0.008(3) -0.007(3) -0.004(2)
C21 0.043(3) 0.045(4) 0.043(4) -0.014(3) -0.004(3) -0.017(3)
C22 0.075(5) 0.064(5) 0.068(5) -0.039(4) 0.000(4) -0.015(4)
C23 0.125(8) 0.155(9) 0.104(7) -0.099(7) 0.037(6) -0.079(7)
C24A 0.077(6) 0.134(8) 0.093(7) -0.079(7) -0.004(5) -0.005(6)
C25A 0.143(9) 0.155(10) 0.145(10) -0.119(9) 0.005(8) -0.049(8)
C26A 0.134(13) 0.143(13) 0.084(10) -0.070(9) -0.004(9) -0.008(11)
C24B 0.077(6) 0.134(8) 0.093(7) -0.079(7) -0.004(5) -0.005(6)
C25B 0.143(9) 0.155(10) 0.145(10) -0.119(9) 0.005(8) -0.049(8)
C26B 0.134(13) 0.143(13) 0.084(10) -0.070(9) -0.004(9) -0.008(11)

loop_
_atom_type_symbol
_atom_type_description
_atom_type_scat_dispersion_real
_atom_type_scat_dispersion_imag
_atom_type_scat_source
C C 0.0033 0.0016 'International Tables Vol C Tables 4.2.6.8 and 6.1.1.4'
H H 0 0 'International Tables Vol C Tables 4.2.6.8 and 6.1.1.4'
O O 0.0106 0.006 'International Tables Vol C Tables 4.2.6.8 and 6.1.1.4'
I I -0.4742 1.8119 'International Tables Vol C Tables 4.2.6.8 and 6.1.1.4'

loop_
_geom_angle_atom_site_label_1
_geom_angle_atom_site_label_2
_geom_angle_atom_site_label_3
_geom_angle
C2 C1 C6 119.3(7)
C2 C1 H1 120.3
C6 C1 H1 120.3
C3 C2 C1 120.3(7)
C3 C2 H2 119.8
C1 C2 H2 119.8
C2 C3 C4 121.1(6)
C2 C3 I1 119.1(5)
C4 C3 I1 119.9(7)
C3 C4 C5 119.0(8)
C3 C4 H4 120.5
C5 C4 H4 120.5
C6 C5 C4 120.7(6)
C6 C5 H5 119.7
C4 C5 H5 119.7
C5 C6 C1 119.7(6)
C5 C6 C7 122.7(5)
C1 C6 C7 117.5(6)
O8 C7 O9 123.2(5)
O8 C7 C6 124.4(5)
O9 C7 C6 112.3(5)
C7 O9 C10 116.0(4)
O9 C10 C11 107.8(4)
O9 C10 C19 107.1(4)
C11 C10 C19 111.9(4)
O9 C10 H10 110
C11 C10 H10 110
C19 C10 H10 110
C12 C11 C10 111.2(4)
C12 C11 H11A 109.4
C10 C11 H11A 109.4
C12 C11 H11B 109.4
C10 C11 H11B 109.4
H11A C11 H11B 108
C17 C12 C13 118.3(6)
C17 C12 C11 120.9(5)
C13 C12 C11 120.9(5)
C14 C13 C12 121.4(6)
C14 C13 H13 119.3
C12 C13 H13 119.3
C15 C14 C13 119.2(6)
C15 C14 H14 120.4
C13 C14 H14 120.4
C16 C15 C14 121.3(6)
C16 C15 H15 119.4
C14 C15 H15 119.4
C15 C16 C17 119.0(6)
C15 C16 H16 120.5
C17 C16 H16 120.5
O18 C17 C12 123.2(5)
O18 C17 C16 115.8(5)
C12 C17 C16 120.9(5)
C17 O18 C19 117.7(4)
O18 C19 C20 105.1(4)
O18 C19 C10 110.9(4)
C20 C19 C10 111.1(4)
O18 C19 C21 109.1(4)
C20 C19 C21 112.0(5)
C10 C19 C21 108.7(4)
C19 C20 H20A 109.5
C19 C20 H20B 109.5
H20A C20 H20B 109.5
C19 C20 H20C 109.5
H20A C20 H20C 109.5
H20B C20 H20C 109.5
C22 C21 C19 115.4(5)
C22 C21 H21A 108.4
C19 C21 H21A 108.4
C22 C21 H21B 108.4
C19 C21 H21B 108.4
H21A C21 H21B 107.5
C23 C22 C21 111.7(6)
C23 C22 H22A 109.3
C21 C22 H22A 109.3
C23 C22 H22B 109.3
C21 C22 H22B 109.3
H22A C22 H22B 107.9
C24A C23 C22 132.2(9)
C24A C23 H23 113.9
C22 C23 H23 113.9
C23 C24A C25A 128.9(9)
C23 C24A C26A 112.8(10)
C25A C24A C26A 106.5(9)
C24A C25A H25A 109.5
C24A C25A H25B 109.5
H25A C25A H25B 109.5
C24A C25A H25C 109.5
H25A C25A H25C 109.5
H25B C25A H25C 109.5
H26D C26B H26E 109.5
H26D C26B H26F 109.5
H26E C26B H26F 109.5

loop_
_geom_bond_atom_site_label_1
_geom_bond_atom_site_label_2
_geom_bond_distance
I1 C3 2.099(6)
C1 C2 1.394(9)
C1 C6 1.395(8)
C1 H1 0.95
C2 C3 1.357(12)
C2 H2 0.95
C3 C4 1.379(10)
C4 C5 1.396(8)
C4 H4 0.95
C5 C6 1.370(9)
C5 H5 0.95
C6 C7 1.486(8)
C7 O8 1.203(7)
C7 O9 1.345(6)
O9 C10 1.462(5)
C10 C11 1.523(8)
C10 C19 1.524(7)
C10 H10 1
C11 C12 1.507(8)
C11 H11A 0.99
C11 H11B 0.99
C12 C17 1.386(7)
C12 C13 1.393(8)
C13 C14 1.379(9)
C13 H13 0.95
C14 C15 1.378(9)
C14 H14 0.95
C15 C16 1.374(8)
C15 H15 0.95
C16 C17 1.398(8)
C16 H16 0.95
C17 O18 1.377(6)
O18 C19 1.447(6)
C19 C20 1.520(7)
C19 C21 1.537(7)
C20 H20A 0.98
C20 H20B 0.98
C20 H20C 0.98
C21 C22 1.522(8)
C21 H21A 0.99
C21 H21B 0.99
C22 C23 1.498(9)
C22 H22A 0.99
C22 H22B 0.99
C23 C24A 1.253(10)
C23 H23 0.95
C24A C25A 1.489(11)
C24A C26A 1.631(17)
C25A H25A 0.98
C25A H25B 0.98
C25A H25C 0.98
C26A H26A 0.98
C26A H26B 0.98
C26A H26C 0.98
C26B H26D 0.98
C26B H26E 0.98
C26B H26F 0.98

loop_
_geom_torsion_atom_site_label_1
_geom_torsion_atom_site_label_2
_geom_torsion_atom_site_label_3
_geom_torsion_atom_site_label_4
_geom_torsion
C6 C1 C2 C3 0.5(11)
C1 C2 C3 C4 -0.7(12)
C1 C2 C3 I1 -179.8(5)
C2 C3 C4 C5 0.8(12)
I1 C3 C4 C5 179.8(6)
C3 C4 C5 C6 -0.6(11)
C4 C5 C6 C1 0.4(10)
C4 C5 C6 C7 179.3(6)
C2 C1 C6 C5 -0.3(10)
C2 C1 C6 C7 -179.3(6)
C5 C6 C7 O8 -178.1(6)
C1 C6 C7 O8 0.8(9)
C5 C6 C7 O9 2.8(8)
C1 C6 C7 O9 -178.3(5)
O8 C7 O9 C10 -3.8(8)
C6 C7 O9 C10 175.3(4)
C7 O9 C10 C11 -90.6(5)
C7 O9 C10 C19 148.8(5)
O9 C10 C11 C12 -74.5(5)
C19 C10 C11 C12 43.1(6)
C10 C11 C12 C17 -17.2(6)
C10 C11 C12 C13 162.8(4)
C17 C12 C13 C14 -0.5(7)
C11 C12 C13 C14 179.6(5)
C12 C13 C14 C15 -0.1(8)
C13 C14 C15 C16 0.7(8)
C14 C15 C16 C17 -0.7(8)
C13 C12 C17 O18 -177.0(4)
C11 C12 C17 O18 2.9(7)
C13 C12 C17 C16 0.4(7)
C11 C12 C17 C16 -179.6(4)
C15 C16 C17 O18 177.8(4)
C15 C16 C17 C12 0.2(7)
C12 C17 O18 C19 -16.3(6)
C16 C17 O18 C19 166.1(4)
C17 O18 C19 C20 162.6(4)
C17 O18 C19 C10 42.6(5)
C17 O18 C19 C21 -77.1(5)
O9 C10 C19 O18 61.5(5)
C11 C10 C19 O18 -56.5(5)
O9 C10 C19 C20 -54.9(6)
C11 C10 C19 C20 -172.9(4)
O9 C10 C19 C21 -178.6(4)
C11 C10 C19 C21 63.5(6)
O18 C19 C21 C22 -62.8(7)
C20 C19 C21 C22 53.2(7)
C10 C19 C21 C22 176.2(6)
C19 C21 C22 C23 177.1(7)
C21 C22 C23 C24A -160.9(13)
C22 C23 C24A C25A -178.6(11)
C22 C23 C24A C26A 44.0(19)
